data_2242948
loop_
_publ_author_name
'Rigin, Sergei'
'Armijo, Beatrice'
'Krivoshein, Arcadius V.'
'Fonari, Marina'
'Timofeeva, Tatiana'

_publ_section_title
;
 Crystal structure and Hirshfeld surface analysis of new polymorph of
 racemic 2-phenylbutyramide
;
_journal_coeditor_code YK2123
_journal_issue 6
_journal_name_full 'Acta Crystallographica Section E'
_journal_page_first 826
_journal_page_last 829
_journal_paper_doi 10.1107/S2056989019007011
_journal_volume 75
_journal_year 2019
_chemical_formula_iupac 'C10 H13 N O'
_chemical_formula_moiety 'C10 H13 N O'
_chemical_formula_sum 'C10 H13 N O'
_chemical_formula_weight 163.21
_chemical_name_systematic
;
2-Phenylbutyramide
;
_space_group_crystal_system monoclinic
_space_group_IT_number 14
_space_group_name_Hall '-P 2ybc'
_space_group_name_H-M_alt 'P 1 21/c 1'
_symmetry_space_group_name_Hall '-P 2ybc'
_symmetry_space_group_name_H-M 'P 1 21/c 1'
_atom_sites_solution_hydrogens difmap
_atom_sites_solution_primary dual
_audit_creation_method
;
Olex2 1.2
(compiled 2018.05.29 svn.r3508 for OlexSys, GUI svn.r5506)
;
_cell_angle_alpha 90
_cell_angle_beta 101.811(3)
_cell_angle_gamma 90
_cell_formula_units_Z 4
_cell_length_a 8.575(2)
_cell_length_b 10.746(3)
_cell_length_c 9.798(3)
_cell_measurement_reflns_used 3598
_cell_measurement_temperature 100
_cell_measurement_theta_max 30.136
_cell_measurement_theta_min 2.426
_cell_volume 883.7(4)
_computing_cell_refinement
;
APEX2 (Bruker, 2004)
;
_computing_data_collection
;
SAINT (Bruker, 2004)
;
_computing_data_reduction
;
SAINT (Bruker, 2004)
;
_computing_molecular_graphics
;
<i>OLEX2</i> (Dolomanov <i>et al.</i>,  2009)
;
_computing_publication_material
;
<i>OLEX2</i> (Dolomanov <i>et al.</i>,  2009)
;
_computing_structure_refinement
;
SHELXL (Sheldrick, 2015b)
;
_computing_structure_solution
;
SHELXT (Sheldrick, 2015a)
;
_diffrn_ambient_temperature 100
_diffrn_measured_fraction_theta_full 1.000
_diffrn_measured_fraction_theta_max 1.000
_diffrn_measurement_device_type 'Bruker APEXII CCD'
_diffrn_measurement_method '\f and \w scans'
_diffrn_radiation_type MoK\a
_diffrn_radiation_wavelength 0.71073
_diffrn_reflns_av_R_equivalents 0.0376
_diffrn_reflns_av_unetI/netI 0.0300
_diffrn_reflns_limit_h_max 10
_diffrn_reflns_limit_h_min -11
_diffrn_reflns_limit_k_max 14
_diffrn_reflns_limit_k_min -14
_diffrn_reflns_limit_l_max 13
_diffrn_reflns_limit_l_min -13
_diffrn_reflns_number 9961
_diffrn_reflns_theta_full 25.242
_diffrn_reflns_theta_max 28.496
_diffrn_reflns_theta_min 2.426
_diffrn_standards_number 0
_exptl_absorpt_coefficient_mu 0.079
_exptl_absorpt_correction_T_max 0.7460
_exptl_absorpt_correction_T_min 0.6740
_exptl_absorpt_correction_type multi-scan
_exptl_absorpt_process_details
;
(SADABS; Bruker, 2004)
;
_exptl_crystal_colour colourless
_exptl_crystal_density_diffrn 1.227
_exptl_crystal_description block
_exptl_crystal_F_000 352
_exptl_crystal_size_max 0.15
_exptl_crystal_size_mid 0.1
_exptl_crystal_size_min 0.1
_refine_diff_density_max 0.314
_refine_diff_density_min -0.272
_refine_ls_extinction_method none
_refine_ls_goodness_of_fit_ref 1.084
_refine_ls_hydrogen_treatment refall
_refine_ls_matrix_type full
_refine_ls_number_parameters 161
_refine_ls_number_reflns 2240
_refine_ls_number_restraints 0
_refine_ls_restrained_S_all 1.084
_refine_ls_R_factor_all 0.0474
_refine_ls_R_factor_gt 0.0398
_refine_ls_shift/su_max 0.000
_refine_ls_shift/su_mean 0.000
_refine_ls_structure_factor_coef Fsqd
_refine_ls_weighting_details 'w=1/[\s^2^(Fo^2^)+(0.0614P)^2^+0.1474P] where P=(Fo^2^+2Fc^2^)/3'
_refine_ls_weighting_scheme calc
_refine_ls_wR_factor_gt 0.1044
_refine_ls_wR_factor_ref 0.1097
_reflns_number_gt 1914
_reflns_number_total 2240
_reflns_threshold_expression 'I > 2\s(I)'
_cod_data_source_file yk2123sup1.cif
_cod_data_source_block I
_cod_original_cell_volume 883.8(4)
_cod_database_code 2242948
_shelx_space_group_comment
;
The symmetry employed for this shelxl refinement is uniquely defined
by the following loop, which should always be used as a source of
symmetry information in preference to the above space-group names.
They are only intended as comments.
;
_shelx_estimated_absorpt_t_min 0.988
_shelx_estimated_absorpt_t_max 0.992

loop_
_space_group_symop_operation_xyz
'x, y, z'
'-x, y+1/2, -z+1/2'
'-x, -y, -z'
'x, -y-1/2, z-1/2'

loop_
_atom_site_type_symbol
_atom_site_label
_atom_site_fract_x
_atom_site_fract_y
_atom_site_fract_z
_atom_site_U_iso_or_equiv
_atom_site_adp_type
_atom_site_calc_flag
_atom_site_occupancy
O O1 0.32919(9) 0.23775(7) 0.06137(7) 0.0216(2) Uani d 1
N N1 0.27946(11) 0.17768(8) 0.26886(9) 0.0192(2) Uani d 1
H H1A 0.2469(17) 0.1033(15) 0.2342(15) 0.031(4) Uiso d 1
H H1B 0.2895(17) 0.1927(14) 0.3601(15) 0.028(3) Uiso d 1
C C1 0.68011(12) 0.34374(9) 0.20614(10) 0.0179(2) Uani d 1
H H1 0.6296(16) 0.3276(12) 0.1099(14) 0.021(3) Uiso d 1
C C2 0.84492(13) 0.33963(10) 0.24848(11) 0.0206(2) Uani d 1
H H2 0.9097(17) 0.3192(13) 0.1809(14) 0.027(3) Uiso d 1
C C3 0.91672(13) 0.36033(10) 0.38704(11) 0.0217(2) Uani d 1
H H3 1.0322(19) 0.3568(14) 0.4177(15) 0.035(4) Uiso d 1
C C4 0.82161(13) 0.38440(10) 0.48320(11) 0.0219(2) Uani d 1
H H4 0.8698(17) 0.3979(13) 0.5822(15) 0.027(3) Uiso d 1
C C5 0.65680(13) 0.38737(9) 0.44137(10) 0.0184(2) Uani d 1
H H5 0.5908(15) 0.4038(12) 0.5099(13) 0.017(3) Uiso d 1
C C6 0.58384(12) 0.36770(8) 0.30233(10) 0.0151(2) Uani d 1
C C7 0.40388(12) 0.37876(9) 0.25694(10) 0.0150(2) Uani d 1
H H7 0.3586(15) 0.3913(12) 0.3424(13) 0.019(3) Uiso d 1
C C8 0.35882(12) 0.49138(9) 0.16087(11) 0.0189(2) Uani d 1
H H8A 0.4084(18) 0.5661(13) 0.2142(15) 0.030(4) Uiso d 1
H H8B 0.4098(16) 0.4803(12) 0.0771(14) 0.024(3) Uiso d 1
C C9 0.18019(13) 0.50974(11) 0.11476(12) 0.0226(2) Uani d 1
H H9A 0.1318(18) 0.4394(14) 0.0522(15) 0.033(4) Uiso d 1
H H9B 0.1575(19) 0.5862(15) 0.0573(16) 0.039(4) Uiso d 1
H H9C 0.1253(18) 0.5153(14) 0.1957(16) 0.034(4) Uiso d 1
C C10 0.33405(11) 0.25883(9) 0.18573(10) 0.0148(2) Uani d 1

loop_
_atom_site_aniso_label
_atom_site_aniso_U_11
_atom_site_aniso_U_22
_atom_site_aniso_U_33
_atom_site_aniso_U_12
_atom_site_aniso_U_13
_atom_site_aniso_U_23
O1 0.0261(4) 0.0250(4) 0.0141(4) -0.0021(3) 0.0046(3) -0.0035(3)
N1 0.0241(5) 0.0158(4) 0.0184(4) -0.0028(3) 0.0060(3) -0.0006(3)
C1 0.0198(5) 0.0181(5) 0.0155(4) -0.0020(4) 0.0026(4) -0.0003(3)
C2 0.0202(5) 0.0185(5) 0.0244(5) -0.0016(4) 0.0073(4) -0.0004(4)
C3 0.0168(5) 0.0182(5) 0.0279(5) -0.0025(4) -0.0004(4) 0.0011(4)
C4 0.0259(6) 0.0191(5) 0.0177(5) -0.0025(4) -0.0025(4) -0.0003(4)
C5 0.0227(5) 0.0160(5) 0.0162(5) -0.0006(4) 0.0034(4) -0.0003(3)
C6 0.0167(5) 0.0118(4) 0.0163(4) -0.0012(3) 0.0022(3) 0.0010(3)
C7 0.0163(5) 0.0159(5) 0.0129(4) -0.0007(3) 0.0035(3) -0.0002(3)
C8 0.0187(5) 0.0176(5) 0.0202(5) -0.0003(4) 0.0036(4) 0.0036(4)
C9 0.0196(5) 0.0231(5) 0.0244(5) 0.0031(4) 0.0028(4) 0.0036(4)
C10 0.0131(4) 0.0158(4) 0.0150(4) 0.0012(3) 0.0020(3) -0.0003(3)

loop_
_atom_type_symbol
_atom_type_description
_atom_type_scat_dispersion_real
_atom_type_scat_dispersion_imag
_atom_type_scat_source
C C 0.0033 0.0016 'International Tables Vol C Tables 4.2.6.8 and 6.1.1.4'
H H 0.0000 0.0000 'International Tables Vol C Tables 4.2.6.8 and 6.1.1.4'
N N 0.0061 0.0033 'International Tables Vol C Tables 4.2.6.8 and 6.1.1.4'
O O 0.0106 0.0060 'International Tables Vol C Tables 4.2.6.8 and 6.1.1.4'

loop_
_geom_angle_atom_site_label_1
_geom_angle_atom_site_label_2
_geom_angle_atom_site_label_3
_geom_angle
H1A N1 H1B 120.1(13)
C10 N1 H1A 118.2(9)
C10 N1 H1B 121.0(9)
C2 C1 H1 120.6(8)
C2 C1 C6 120.62(9)
C6 C1 H1 118.8(8)
C1 C2 H2 119.4(8)
C3 C2 C1 120.46(10)
C3 C2 H2 120.1(8)
C2 C3 H3 120.9(9)
C2 C3 C4 119.20(10)
C4 C3 H3 119.9(9)
C3 C4 H4 120.6(8)
C5 C4 C3 120.45(9)
C5 C4 H4 119.0(8)
C4 C5 H5 119.9(7)
C4 C5 C6 120.73(9)
C6 C5 H5 119.4(7)
C1 C6 C7 121.41(9)
C5 C6 C1 118.55(9)
C5 C6 C7 119.98(9)
C6 C7 H7 108.0(7)
C6 C7 C8 110.76(8)
C6 C7 C10 110.30(8)
C8 C7 H7 108.4(7)
C10 C7 H7 108.2(7)
C10 C7 C8 111.06(8)
C7 C8 H8A 106.5(8)
C7 C8 H8B 107.9(8)
H8A C8 H8B 108.0(11)
C9 C8 C7 113.41(8)
C9 C8 H8A 110.2(8)
C9 C8 H8B 110.5(8)
C8 C9 H9A 110.4(8)
C8 C9 H9B 110.2(9)
C8 C9 H9C 112.4(9)
H9A C9 H9B 105.6(12)
H9A C9 H9C 108.9(12)
H9B C9 H9C 109.2(12)
O1 C10 N1 122.40(9)
O1 C10 C7 122.52(9)
N1 C10 C7 115.07(8)

loop_
_geom_bond_atom_site_label_1
_geom_bond_atom_site_label_2
_geom_bond_distance
O1 C10 1.2316(12)
N1 H1A 0.890(16)
N1 H1B 0.895(15)
N1 C10 1.3414(13)
C1 H1 0.970(13)
C1 C2 1.3898(15)
C1 C6 1.3982(14)
C2 H2 0.973(14)
C2 C3 1.3891(15)
C3 H3 0.975(16)
C3 C4 1.3909(16)
C4 H4 0.984(14)
C4 C5 1.3890(15)
C5 H5 0.979(12)
C5 C6 1.3940(14)
C6 C7 1.5206(14)
C7 H7 1.002(12)
C7 C8 1.5333(14)
C7 C10 1.5282(13)
C8 H8A 1.004(14)
C8 H8B 1.013(13)
C8 C9 1.5187(15)
C9 H9A 1.007(15)
C9 H9B 0.992(16)
C9 H9C 1.004(15)

loop_
_geom_hbond_atom_site_label_D
_geom_hbond_atom_site_label_H
_geom_hbond_atom_site_label_A
_geom_hbond_site_symmetry_A
_geom_hbond_distance_DH
_geom_hbond_distance_HA
_geom_hbond_distance_DA
_geom_hbond_angle_DHA
_geom_hbond_publ_flag
N1 H1B O1 4_566 0.895(15) 2.071(15) 2.9533(13) 168.4(13) yes

loop_
_geom_torsion_atom_site_label_1
_geom_torsion_atom_site_label_2
_geom_torsion_atom_site_label_3
_geom_torsion_atom_site_label_4
_geom_torsion
C1 C2 C3 C4 0.44(16)
C1 C6 C7 C8 -64.48(12)
C1 C6 C7 C10 58.89(11)
C2 C1 C6 C5 0.03(15)
C2 C1 C6 C7 177.01(9)
C2 C3 C4 C5 0.18(15)
C3 C4 C5 C6 -0.70(15)
C4 C5 C6 C1 0.59(15)
C4 C5 C6 C7 -176.43(9)
C5 C6 C7 C8 112.46(10)
C5 C6 C7 C10 -124.17(9)
C6 C1 C2 C3 -0.55(16)
C6 C7 C8 C9 -178.47(8)
C6 C7 C10 O1 -83.85(11)
C6 C7 C10 N1 95.67(10)
C8 C7 C10 O1 39.34(13)
C8 C7 C10 N1 -141.14(9)
C10 C7 C8 C9 58.60(11)

_cod_database_fobs_code 2242948
